data_7135097
loop_
_publ_author_name
'Kopp, Richard O.'
'Rigo, Massimo'
'Groth, Lucie J.'
'Coles, Nathan T.'
'Neale, Samuel E.'
'Frank, Samantha'
'Ernst, Moritz J.'
'Weber, Manuela'
'M&#xfc;ller, Christian'

_publ_section_title
;
 Dynamic activation of alcohols by an electrophilic phosphinine.
;
_journal_issue 94
_journal_name_full 'Chemical communications (Cambridge, England)'
_journal_page_first 18625
_journal_page_last 18628
_journal_paper_doi 10.1039/d5cc05302a
_journal_volume 61
_journal_year 2025
_chemical_formula_moiety 'C18 H21 F6 O P Si'
_chemical_formula_sum 'C18 H21 F6 O P Si'
_chemical_formula_weight 426.41
_chemical_properties_physical Air-sensitive,Moisture-sensitive
_space_group_crystal_system triclinic
_space_group_IT_number 2
_space_group_name_Hall '-P 1'
_space_group_name_H-M_alt 'P -1'
_atom_sites_solution_hydrogens mixed
_atom_sites_solution_primary dual
_audit_creation_date 2025-09-11
_audit_creation_method
;
Olex2 1.5
(compiled 2025.07.13 svn.rb7424aed for OlexSys, GUI svn.r7314)
;
_audit_update_record
;
2025-09-11 deposited with the CCDC.	2025-10-15 downloaded from the CCDC.
;
_cell_angle_alpha 92.695(2)
_cell_angle_beta 109.345(2)
_cell_angle_gamma 114.430(2)
_cell_formula_units_Z 2
_cell_length_a 10.0771(6)
_cell_length_b 10.5675(6)
_cell_length_c 11.3486(6)
_cell_measurement_reflns_used 9804
_cell_measurement_temperature 150.00
_cell_measurement_theta_max 27.88
_cell_measurement_theta_min 2.40
_cell_volume 1014.09(10)
_computing_molecular_graphics 'Olex2 1.5 (Dolomanov et al., 2009)'
_computing_publication_material 'Olex2 1.5 (Dolomanov et al., 2009)'
_computing_structure_refinement 'SHELXL 2018/3 (Sheldrick, 2015)'
_computing_structure_solution 'SHELXT 2018/2 (Sheldrick, 2018)'
_diffrn_ambient_temperature 150.00
_diffrn_measured_fraction_theta_full 0.998
_diffrn_measured_fraction_theta_max 0.998
_diffrn_measurement_device_type 'Bruker APEX-II CCD'
_diffrn_measurement_method '\f and \w scans'
_diffrn_radiation_type MoK\a
_diffrn_radiation_wavelength 0.71073
_diffrn_reflns_av_R_equivalents 0.0366
_diffrn_reflns_av_unetI/netI 0.0282
_diffrn_reflns_Laue_measured_fraction_full 0.998
_diffrn_reflns_Laue_measured_fraction_max 0.998
_diffrn_reflns_limit_h_max 13
_diffrn_reflns_limit_h_min -13
_diffrn_reflns_limit_k_max 13
_diffrn_reflns_limit_k_min -13
_diffrn_reflns_limit_l_max 14
_diffrn_reflns_limit_l_min -14
_diffrn_reflns_number 31966
_diffrn_reflns_point_group_measured_fraction_full 0.998
_diffrn_reflns_point_group_measured_fraction_max 0.998
_diffrn_reflns_theta_full 25.242
_diffrn_reflns_theta_max 27.896
_diffrn_reflns_theta_min 2.167
_diffrn_standards_number 0
_exptl_absorpt_coefficient_mu 0.253
_exptl_absorpt_correction_T_max 0.7456
_exptl_absorpt_correction_T_min 0.5952
_exptl_absorpt_correction_type multi-scan
_exptl_absorpt_process_details
;
SADABS-2016/2 (Bruker,2016/2) was used for absorption correction.
wR2(int) was 0.1583 before and 0.0743 after correction.
The Ratio of minimum to maximum transmission is 0.7983.
The \l/2 correction factor is Not present.
;
_exptl_crystal_colour colourless
_exptl_crystal_colour_primary colourless
_exptl_crystal_density_diffrn 1.396
_exptl_crystal_description block
_exptl_crystal_F_000 440
_exptl_crystal_recrystallization_method 'Re-crystallisation from solvent: Ethanol'
_exptl_crystal_size_max 0.583
_exptl_crystal_size_mid 0.462
_exptl_crystal_size_min 0.282
_refine_diff_density_max 0.300
_refine_diff_density_min -0.376
_refine_diff_density_rms 0.064
_refine_ls_extinction_method none
_refine_ls_goodness_of_fit_ref 1.077
_refine_ls_hydrogen_treatment mixed
_refine_ls_matrix_type full
_refine_ls_number_parameters 252
_refine_ls_number_reflns 4826
_refine_ls_number_restraints 0
_refine_ls_restrained_S_all 1.077
_refine_ls_R_factor_all 0.0339
_refine_ls_R_factor_gt 0.0324
_refine_ls_shift/su_max 0.001
_refine_ls_shift/su_mean 0.000
_refine_ls_structure_factor_coef Fsqd
_refine_ls_weighting_details 'w=1/[\s^2^(Fo^2^)+(0.0424P)^2^+0.3561P] where P=(Fo^2^+2Fc^2^)/3'
_refine_ls_weighting_scheme calc
_refine_ls_wR_factor_gt 0.0857
_refine_ls_wR_factor_ref 0.0876
_reflns_Friedel_coverage 0.000
_reflns_number_gt 4581
_reflns_number_total 4826
_reflns_threshold_expression 'I > 2\s(I)'
_cod_data_source_file d5cc05302a2.cif
_cod_data_source_block rok4572_mje
_cod_depositor_comments 'Adding full bibliography for 7135096--7135097.cif.'
_cod_original_sg_symbol_H-M P-1
_cod_database_code 7135097
_shelx_shelxl_version_number 2018/3
_shelx_space_group_comment
;
The symmetry employed for this shelxl refinement is uniquely defined
by the following loop, which should always be used as a source of
symmetry information in preference to the above space-group names.
They are only intended as comments.
;
_shelx_estimated_absorpt_t_max 0.932
_shelx_estimated_absorpt_t_min 0.867
_olex2_refinement_description
;
1. Fixed Uiso
 At 1.2 times of:
  All C(H) groups, All C(H,H) groups
 At 1.5 times of:
  All C(H,H,H) groups
2.a Secondary CH2 refined with riding coordinates:
 C11(H11A,H11B)
2.b Aromatic/amide H refined with riding coordinates:
 C3(H3), C32(H32), C33(H33), C34(H34), C35(H35), C36(H36)
2.c Idealised Me refined as rotating group:
 C12(H12A,H12B,H12C), C21(H21A,H21B,H21C), C22(H22A,H22B,H22C), C23(H23A,H23B,
 H23C)
;
_olex2_submission_special_instructions 'No special instructions were received'

loop_
_space_group_symop_operation_xyz
'x, y, z'
'-x, -y, -z'

loop_
_atom_site_label
_atom_site_type_symbol
_atom_site_fract_x
_atom_site_fract_y
_atom_site_fract_z
_atom_site_U_iso_or_equiv
_atom_site_adp_type
_atom_site_occupancy
_atom_site_site_symmetry_order
_atom_site_calc_flag
_atom_site_refinement_flags_posn
_atom_site_refinement_flags_adp
_atom_site_refinement_flags_occupancy
_atom_site_disorder_assembly
_atom_site_disorder_group
P1 P 0.74103(3) 0.88503(3) 0.47463(3) 0.01931(8) Uani 1 1 d . . . . .
H1 H 0.8159(17) 1.0051(15) 0.4465(14) 0.024(3) Uiso 1 1 d . . . . .
Si1 Si 0.60183(4) 0.75706(3) 0.18568(3) 0.02425(9) Uani 1 1 d . . . . .
F2 F 0.36143(10) 0.68544(9) 0.69298(8) 0.03891(19) Uani 1 1 d . . . . .
F1 F 0.40709(11) 0.90049(10) 0.68265(9) 0.0423(2) Uani 1 1 d . . . . .
F3 F 0.58648(10) 0.85626(10) 0.81108(7) 0.03861(19) Uani 1 1 d . . . . .
F5 F 0.89353(10) 1.13708(8) 0.66388(8) 0.0418(2) Uani 1 1 d . . . . .
F4 F 0.71378(11) 1.10204(8) 0.73876(9) 0.0412(2) Uani 1 1 d . . . . .
F6 F 0.87410(10) 1.01206(9) 0.80594(8) 0.0403(2) Uani 1 1 d . . . . .
O1 O 0.88381(9) 0.84377(8) 0.51736(8) 0.02314(17) Uani 1 1 d . . . . .
C1 C 0.57915(13) 0.76058(11) 0.34508(10) 0.0211(2) Uani 1 1 d . . . . .
C2 C 0.44647(13) 0.67365(11) 0.36831(11) 0.0216(2) Uani 1 1 d . . . . .
C3 C 0.42593(13) 0.69262(12) 0.48424(11) 0.0236(2) Uani 1 1 d . . . . .
H3 H 0.333392 0.623456 0.491413 0.028 Uiso 1 1 calc R U . . .
C4 C 0.53093(13) 0.80459(12) 0.58768(11) 0.0217(2) Uani 1 1 d . . . . .
C5 C 0.67785(13) 0.90991(11) 0.59405(10) 0.0216(2) Uani 1 1 d . . . . .
C11 C 0.85779(15) 0.70966(14) 0.55824(14) 0.0318(3) Uani 1 1 d . . . . .
H11A H 0.749995 0.634936 0.504856 0.038 Uiso 1 1 calc R U . . .
H11B H 0.867970 0.720859 0.648384 0.038 Uiso 1 1 calc R U . . .
C12 C 0.97653(19) 0.66779(17) 0.54514(18) 0.0448(4) Uani 1 1 d . . . . .
H12A H 0.964069 0.654582 0.455377 0.067 Uiso 1 1 calc R U . . .
H12B H 0.961079 0.578544 0.573800 0.067 Uiso 1 1 calc R U . . .
H12C H 1.082919 0.742579 0.597596 0.067 Uiso 1 1 calc R U . . .
C21 C 0.75367(16) 0.93628(14) 0.18783(13) 0.0333(3) Uani 1 1 d . . . . .
H21A H 0.767446 0.934793 0.106331 0.050 Uiso 1 1 calc R U . . .
H21B H 0.854357 0.960016 0.257854 0.050 Uiso 1 1 calc R U . . .
H21C H 0.718732 1.007876 0.200426 0.050 Uiso 1 1 calc R U . . .
C22 C 0.67603(18) 0.62706(15) 0.15875(14) 0.0370(3) Uani 1 1 d . . . . .
H22A H 0.593758 0.530010 0.145263 0.056 Uiso 1 1 calc R U . . .
H22B H 0.770170 0.645061 0.233688 0.056 Uiso 1 1 calc R U . . .
H22C H 0.703018 0.638015 0.083193 0.056 Uiso 1 1 calc R U . . .
C23 C 0.41189(16) 0.71929(17) 0.05388(12) 0.0361(3) Uani 1 1 d . . . . .
H23A H 0.370957 0.782297 0.076469 0.054 Uiso 1 1 calc R U . . .
H23B H 0.335053 0.619973 0.040901 0.054 Uiso 1 1 calc R U . . .
H23C H 0.429799 0.735731 -0.025028 0.054 Uiso 1 1 calc R U . . .
C31 C 0.30935(13) 0.55027(12) 0.26745(11) 0.0238(2) Uani 1 1 d . . . . .
C32 C 0.32670(15) 0.43752(13) 0.21834(12) 0.0289(2) Uani 1 1 d . . . . .
H32 H 0.427778 0.439912 0.246736 0.035 Uiso 1 1 calc R U . . .
C33 C 0.19667(18) 0.32101(14) 0.12771(13) 0.0368(3) Uani 1 1 d . . . . .
H33 H 0.209426 0.244458 0.094488 0.044 Uiso 1 1 calc R U . . .
C34 C 0.04911(18) 0.31678(15) 0.08610(13) 0.0420(3) Uani 1 1 d . . . . .
H34 H -0.039210 0.237872 0.023644 0.050 Uiso 1 1 calc R U . . .
C35 C 0.03030(16) 0.42750(15) 0.13551(14) 0.0395(3) Uani 1 1 d . . . . .
H35 H -0.071237 0.424153 0.107220 0.047 Uiso 1 1 calc R U . . .
C36 C 0.15926(14) 0.54379(14) 0.22644(13) 0.0299(3) Uani 1 1 d . . . . .
H36 H 0.145297 0.618982 0.260736 0.036 Uiso 1 1 calc R U . . .
C41 C 0.47299(14) 0.81225(14) 0.69379(12) 0.0276(2) Uani 1 1 d . . . . .
C51 C 0.78687(15) 1.03751(13) 0.69993(12) 0.0290(2) Uani 1 1 d . . . . .

loop_
_atom_site_aniso_label
_atom_site_aniso_U_11
_atom_site_aniso_U_22
_atom_site_aniso_U_33
_atom_site_aniso_U_23
_atom_site_aniso_U_13
_atom_site_aniso_U_12
P1 0.01707(14) 0.01810(14) 0.02106(14) 0.00335(10) 0.00796(11) 0.00608(11)
Si1 0.02244(16) 0.02741(17) 0.02098(15) 0.00266(12) 0.00935(12) 0.00911(13)
F2 0.0381(4) 0.0402(4) 0.0390(4) 0.0108(3) 0.0263(4) 0.0093(4)
F1 0.0463(5) 0.0510(5) 0.0521(5) 0.0140(4) 0.0301(4) 0.0337(4)
F3 0.0362(4) 0.0533(5) 0.0239(4) 0.0061(3) 0.0138(3) 0.0168(4)
F5 0.0395(4) 0.0266(4) 0.0419(4) -0.0045(3) 0.0207(4) -0.0032(3)
F4 0.0486(5) 0.0295(4) 0.0489(5) -0.0031(3) 0.0257(4) 0.0168(4)
F6 0.0325(4) 0.0465(5) 0.0268(4) -0.0021(3) 0.0028(3) 0.0120(4)
O1 0.0182(4) 0.0224(4) 0.0286(4) 0.0064(3) 0.0101(3) 0.0081(3)
C1 0.0191(5) 0.0208(5) 0.0210(5) 0.0024(4) 0.0067(4) 0.0078(4)
C2 0.0189(5) 0.0201(5) 0.0236(5) 0.0044(4) 0.0066(4) 0.0080(4)
C3 0.0201(5) 0.0230(5) 0.0259(5) 0.0066(4) 0.0099(4) 0.0073(4)
C4 0.0217(5) 0.0237(5) 0.0231(5) 0.0068(4) 0.0108(4) 0.0116(4)
C5 0.0217(5) 0.0204(5) 0.0221(5) 0.0026(4) 0.0090(4) 0.0088(4)
C11 0.0285(6) 0.0314(6) 0.0435(7) 0.0190(5) 0.0189(5) 0.0159(5)
C12 0.0478(8) 0.0394(8) 0.0723(11) 0.0274(7) 0.0377(8) 0.0297(7)
C21 0.0348(6) 0.0330(6) 0.0334(6) 0.0066(5) 0.0209(5) 0.0106(5)
C22 0.0408(7) 0.0373(7) 0.0382(7) 0.0023(6) 0.0212(6) 0.0184(6)
C23 0.0302(6) 0.0484(8) 0.0242(6) 0.0092(5) 0.0081(5) 0.0145(6)
C31 0.0214(5) 0.0214(5) 0.0227(5) 0.0056(4) 0.0072(4) 0.0052(4)
C32 0.0306(6) 0.0250(5) 0.0276(6) 0.0054(4) 0.0115(5) 0.0094(5)
C33 0.0464(8) 0.0247(6) 0.0291(6) 0.0023(5) 0.0141(6) 0.0075(6)
C34 0.0372(7) 0.0313(7) 0.0280(6) 0.0012(5) 0.0004(5) -0.0010(6)
C35 0.0244(6) 0.0372(7) 0.0368(7) 0.0094(6) -0.0007(5) 0.0054(5)
C36 0.0234(6) 0.0274(6) 0.0324(6) 0.0083(5) 0.0062(5) 0.0089(5)
C41 0.0269(6) 0.0321(6) 0.0283(6) 0.0076(5) 0.0147(5) 0.0143(5)
C51 0.0287(6) 0.0255(6) 0.0294(6) 0.0003(5) 0.0134(5) 0.0082(5)

loop_
_atom_type_symbol
_atom_type_description
_atom_type_scat_dispersion_real
_atom_type_scat_dispersion_imag
_atom_type_scat_source
C C 0.0033 0.0016 'International Tables Vol C Tables 4.2.6.8 and 6.1.1.4'
H H 0.0000 0.0000 'International Tables Vol C Tables 4.2.6.8 and 6.1.1.4'
F F 0.0171 0.0103 'International Tables Vol C Tables 4.2.6.8 and 6.1.1.4'
O O 0.0106 0.0060 'International Tables Vol C Tables 4.2.6.8 and 6.1.1.4'
P P 0.1023 0.0942 'International Tables Vol C Tables 4.2.6.8 and 6.1.1.4'
Si Si 0.0817 0.0704 'International Tables Vol C Tables 4.2.6.8 and 6.1.1.4'

loop_
_exptl_crystal_face_index_h
_exptl_crystal_face_index_k
_exptl_crystal_face_index_l
_exptl_crystal_face_perp_dist
-3.00 4.00 3.00 0.1540
-2.00 -1.00 1.00 0.2890
-2.00 3.00 -2.00 0.1870
-1.00 2.00 -4.00 0.1970
-1.00 1.00 4.00 0.0550
1.00 -1.00 -4.00 0.1410
2.00 1.00 -1.00 0.2650
2.00 -3.00 2.00 0.2040
3.00 -4.00 -3.00 0.1900

loop_
_geom_angle_atom_site_label_1
_geom_angle_atom_site_label_2
_geom_angle_atom_site_label_3
_geom_angle
_geom_angle_site_symmetry_1
_geom_angle_site_symmetry_3
_geom_angle_publ_flag
O1 P1 H1 96.8(6) . . ?
O1 P1 C1 111.86(5) . . ?
O1 P1 C5 114.89(5) . . ?
C1 P1 H1 113.6(6) . . ?
C5 P1 H1 111.2(6) . . ?
C5 P1 C1 108.36(5) . . ?
C21 Si1 C1 109.00(5) . . ?
C22 Si1 C1 110.96(6) . . ?
C22 Si1 C21 106.66(6) . . ?
C23 Si1 C1 110.20(6) . . ?
C23 Si1 C21 107.72(7) . . ?
C23 Si1 C22 112.15(7) . . ?
C11 O1 P1 118.73(7) . . ?
P1 C1 Si1 116.23(6) . . ?
C2 C1 P1 117.05(8) . . ?
C2 C1 Si1 126.72(8) . . ?
C1 C2 C3 124.84(10) . . ?
C1 C2 C31 121.12(10) . . ?
C3 C2 C31 114.03(9) . . ?
C2 C3 H3 117.7 . . ?
C4 C3 C2 124.62(10) . . ?
C4 C3 H3 117.7 . . ?
C3 C4 C5 123.97(10) . . ?
C3 C4 C41 114.74(10) . . ?
C5 C4 C41 121.20(10) . . ?
C4 C5 P1 117.87(8) . . ?
C4 C5 C51 124.79(10) . . ?
C51 C5 P1 117.25(8) . . ?
O1 C11 H11A 109.9 . . ?
O1 C11 H11B 109.9 . . ?
O1 C11 C12 108.90(10) . . ?
H11A C11 H11B 108.3 . . ?
C12 C11 H11A 109.9 . . ?
C12 C11 H11B 109.9 . . ?
C11 C12 H12A 109.5 . . ?
C11 C12 H12B 109.5 . . ?
C11 C12 H12C 109.5 . . ?
H12A C12 H12B 109.5 . . ?
H12A C12 H12C 109.5 . . ?
H12B C12 H12C 109.5 . . ?
Si1 C21 H21A 109.5 . . ?
Si1 C21 H21B 109.5 . . ?
Si1 C21 H21C 109.5 . . ?
H21A C21 H21B 109.5 . . ?
H21A C21 H21C 109.5 . . ?
H21B C21 H21C 109.5 . . ?
Si1 C22 H22A 109.5 . . ?
Si1 C22 H22B 109.5 . . ?
Si1 C22 H22C 109.5 . . ?
H22A C22 H22B 109.5 . . ?
H22A C22 H22C 109.5 . . ?
H22B C22 H22C 109.5 . . ?
Si1 C23 H23A 109.5 . . ?
Si1 C23 H23B 109.5 . . ?
Si1 C23 H23C 109.5 . . ?
H23A C23 H23B 109.5 . . ?
H23A C23 H23C 109.5 . . ?
H23B C23 H23C 109.5 . . ?
C32 C31 C2 121.11(10) . . ?
C32 C31 C36 119.04(11) . . ?
C36 C31 C2 119.76(11) . . ?
C31 C32 H32 119.8 . . ?
C31 C32 C33 120.42(12) . . ?
C33 C32 H32 119.8 . . ?
C32 C33 H33 120.0 . . ?
C34 C33 C32 120.07(13) . . ?
C34 C33 H33 120.0 . . ?
C33 C34 H34 120.0 . . ?
C35 C34 C33 119.94(12) . . ?
C35 C34 H34 120.0 . . ?
C34 C35 H35 119.8 . . ?
C34 C35 C36 120.34(13) . . ?
C36 C35 H35 119.8 . . ?
C31 C36 H36 119.9 . . ?
C35 C36 C31 120.17(13) . . ?
C35 C36 H36 119.9 . . ?
F2 C41 C4 112.34(10) . . ?
F1 C41 F2 105.90(10) . . ?
F1 C41 C4 111.60(10) . . ?
F3 C41 F2 105.74(10) . . ?
F3 C41 F1 106.95(10) . . ?
F3 C41 C4 113.78(10) . . ?
F5 C51 C5 110.91(10) . . ?
F4 C51 F5 106.07(10) . . ?
F4 C51 F6 105.97(10) . . ?
F4 C51 C5 113.80(10) . . ?
F6 C51 F5 104.86(10) . . ?
F6 C51 C5 114.48(10) . . ?

loop_
_geom_bond_atom_site_label_1
_geom_bond_atom_site_label_2
_geom_bond_distance
_geom_bond_site_symmetry_2
_geom_bond_publ_flag
P1 H1 1.299(15) . ?
P1 O1 1.6037(8) . ?
P1 C1 1.7340(11) . ?
P1 C5 1.7284(11) . ?
Si1 C1 1.8975(11) . ?
Si1 C21 1.8715(13) . ?
Si1 C22 1.8712(14) . ?
Si1 C23 1.8643(13) . ?
F2 C41 1.3437(15) . ?
F1 C41 1.3395(15) . ?
F3 C41 1.3377(15) . ?
F5 C51 1.3513(15) . ?
F4 C51 1.3431(15) . ?
F6 C51 1.3482(16) . ?
O1 C11 1.4587(14) . ?
C1 C2 1.3933(15) . ?
C2 C3 1.4156(16) . ?
C2 C31 1.4970(15) . ?
C3 H3 0.9500 . ?
C3 C4 1.3815(16) . ?
C4 C5 1.4122(15) . ?
C4 C41 1.5144(15) . ?
C5 C51 1.4889(16) . ?
C11 H11A 0.9900 . ?
C11 H11B 0.9900 . ?
C11 C12 1.4830(18) . ?
C12 H12A 0.9800 . ?
C12 H12B 0.9800 . ?
C12 H12C 0.9800 . ?
C21 H21A 0.9800 . ?
C21 H21B 0.9800 . ?
C21 H21C 0.9800 . ?
C22 H22A 0.9800 . ?
C22 H22B 0.9800 . ?
C22 H22C 0.9800 . ?
C23 H23A 0.9800 . ?
C23 H23B 0.9800 . ?
C23 H23C 0.9800 . ?
C31 C32 1.3911(17) . ?
C31 C36 1.3977(17) . ?
C32 H32 0.9500 . ?
C32 C33 1.3944(18) . ?
C33 H33 0.9500 . ?
C33 C34 1.383(2) . ?
C34 H34 0.9500 . ?
C34 C35 1.383(2) . ?
C35 H35 0.9500 . ?
C35 C36 1.3911(18) . ?
C36 H36 0.9500 . ?

loop_
_geom_torsion_atom_site_label_1
_geom_torsion_atom_site_label_2
_geom_torsion_atom_site_label_3
_geom_torsion_atom_site_label_4
_geom_torsion
_geom_torsion_site_symmetry_1
_geom_torsion_site_symmetry_2
_geom_torsion_site_symmetry_3
_geom_torsion_site_symmetry_4
_geom_torsion_publ_flag
P1 O1 C11 C12 158.59(11) . . . . ?
P1 C1 C2 C3 9.46(15) . . . . ?
P1 C1 C2 C31 -171.59(8) . . . . ?
P1 C5 C51 F5 20.70(14) . . . . ?
P1 C5 C51 F4 140.20(9) . . . . ?
P1 C5 C51 F6 -97.70(11) . . . . ?
Si1 C1 C2 C3 -170.64(9) . . . . ?
Si1 C1 C2 C31 8.32(16) . . . . ?
O1 P1 C1 Si1 -71.08(7) . . . . ?
O1 P1 C1 C2 108.83(9) . . . . ?
O1 P1 C5 C4 -107.39(9) . . . . ?
O1 P1 C5 C51 69.44(10) . . . . ?
C1 P1 O1 C11 -60.39(10) . . . . ?
C1 P1 C5 C4 18.52(10) . . . . ?
C1 P1 C5 C51 -164.64(9) . . . . ?
C1 C2 C3 C4 3.77(19) . . . . ?
C1 C2 C31 C32 61.97(15) . . . . ?
C1 C2 C31 C36 -121.53(13) . . . . ?
C2 C3 C4 C5 -4.33(18) . . . . ?
C2 C3 C4 C41 172.30(11) . . . . ?
C2 C31 C32 C33 177.73(11) . . . . ?
C2 C31 C36 C35 -178.10(11) . . . . ?
C3 C2 C31 C32 -118.97(12) . . . . ?
C3 C2 C31 C36 57.53(14) . . . . ?
C3 C4 C5 P1 -8.51(16) . . . . ?
C3 C4 C5 C51 174.91(11) . . . . ?
C3 C4 C41 F2 23.54(14) . . . . ?
C3 C4 C41 F1 -95.23(13) . . . . ?
C3 C4 C41 F3 143.64(11) . . . . ?
C4 C5 C51 F5 -162.71(11) . . . . ?
C4 C5 C51 F4 -43.20(17) . . . . ?
C4 C5 C51 F6 78.89(15) . . . . ?
C5 P1 O1 C11 63.70(10) . . . . ?
C5 P1 C1 Si1 161.25(6) . . . . ?
C5 P1 C1 C2 -18.84(10) . . . . ?
C5 C4 C41 F2 -159.73(11) . . . . ?
C5 C4 C41 F1 81.51(14) . . . . ?
C5 C4 C41 F3 -39.62(16) . . . . ?
C21 Si1 C1 P1 -25.29(8) . . . . ?
C21 Si1 C1 C2 154.80(10) . . . . ?
C22 Si1 C1 P1 91.87(8) . . . . ?
C22 Si1 C1 C2 -88.04(11) . . . . ?
C23 Si1 C1 P1 -143.31(7) . . . . ?
C23 Si1 C1 C2 36.79(12) . . . . ?
C31 C2 C3 C4 -175.25(11) . . . . ?
C31 C32 C33 C34 -0.10(19) . . . . ?
C32 C31 C36 C35 -1.52(18) . . . . ?
C32 C33 C34 C35 -0.7(2) . . . . ?
C33 C34 C35 C36 0.4(2) . . . . ?
C34 C35 C36 C31 0.7(2) . . . . ?
C36 C31 C32 C33 1.20(18) . . . . ?
C41 C4 C5 P1 175.07(8) . . . . ?
C41 C4 C5 C51 -1.51(18) . . . . ?
